data_2007904
loop_
_publ_author_name
'Bujak, Maciej'
'Ejsmont, Krzysztof'
'Kyzio\/l, Janusz'
'Daszkiewicz, Zdzis\/law'
'Zaleski, Jacek'

_publ_section_title
;
 1,4-Dihydro-1-methyl-4-nitriminopyridine Dihydrate
;
_journal_issue 12
_journal_name_full 'Acta Crystallographica Section C'
_journal_page_first 1945
_journal_page_last 1948
_journal_paper_doi 10.1107/S0108270198008348
_journal_volume 54
_journal_year 1998
_chemical_formula_moiety 'C6 H7 N3 O2, 2H2 O'
_chemical_formula_sum 'C6 H11 N3 O4'
_chemical_formula_weight 189.18
_chemical_melting_point 470.1(10)
_chemical_name_systematic
;
 ?
;
_space_group_IT_number 14
_symmetry_cell_setting monoclinic
_symmetry_space_group_name_Hall '-P 2yn'
_symmetry_space_group_name_H-M 'P 1 21/n 1'
_audit_creation_method SHELXL-97
_cell_angle_alpha 90.00
_cell_angle_beta 90.09(3)
_cell_angle_gamma 90.00
_cell_formula_units_Z 4
_cell_length_a 7.733(2)
_cell_length_b 10.648(2)
_cell_length_c 10.894(2)
_cell_measurement_reflns_used 17
_cell_measurement_temperature 293(2)
_cell_measurement_theta_max 12
_cell_measurement_theta_min 7
_cell_volume 897.0(3)
_computing_cell_refinement 'KUMA Diffraction Software.'
_computing_data_collection 'KUMA Diffraction Software. (KUMA, 1997)'
_computing_data_reduction 'KUMA Diffraction Software.'
_computing_molecular_graphics SHELXTL
_computing_publication_material SHELXL97
_computing_structure_refinement 'SHELXL97 (Sheldrick, 1997)'
_computing_structure_solution 'SHELXTL (Sheldrick, 1990)'
_diffrn_ambient_temperature 293(2)
_diffrn_measured_fraction_theta_full 0.931
_diffrn_measured_fraction_theta_max 0.931
_diffrn_measurement_device_type 'KM-4 KUMA'
_diffrn_measurement_method \w-2\q
_diffrn_radiation_monochromator graphite
_diffrn_radiation_source 'fine-focus sealed tube'
_diffrn_radiation_type MoK\a
_diffrn_radiation_wavelength 0.71073
_diffrn_reflns_av_R_equivalents 0.0303
_diffrn_reflns_av_sigmaI/netI 0.0236
_diffrn_reflns_limit_h_max 9
_diffrn_reflns_limit_h_min -9
_diffrn_reflns_limit_k_max 11
_diffrn_reflns_limit_k_min -11
_diffrn_reflns_limit_l_max 0
_diffrn_reflns_limit_l_min -12
_diffrn_reflns_number 3173
_diffrn_reflns_theta_full 25.02
_diffrn_reflns_theta_max 25.02
_diffrn_reflns_theta_min 2.67
_diffrn_standards_decay_% 1.32
_diffrn_standards_interval_count 50
_diffrn_standards_number 2
_exptl_absorpt_coefficient_mu 0.118
_exptl_absorpt_correction_type none
_exptl_crystal_colour colourless
_exptl_crystal_density_diffrn 1.401
_exptl_crystal_density_meas 1.400(10)
_exptl_crystal_density_method 'flotation method (CHCl~3~ /CH~2~Cl~2~)'
_exptl_crystal_description irregular
_exptl_crystal_F_000 400
_exptl_crystal_size_max 0.75
_exptl_crystal_size_mid 0.60
_exptl_crystal_size_min 0.50
_refine_diff_density_max 0.180
_refine_diff_density_min -0.152
_refine_ls_extinction_coef 0.013(3)
_refine_ls_extinction_method 'SHELXL (Sheldrick, 1997)'
_refine_ls_goodness_of_fit_ref 1.096
_refine_ls_hydrogen_treatment refall
_refine_ls_matrix_type full
_refine_ls_number_parameters 163
_refine_ls_number_reflns 1554
_refine_ls_number_restraints 4
_refine_ls_restrained_S_all 1.095
_refine_ls_R_factor_all 0.0506
_refine_ls_R_factor_gt 0.0377
_refine_ls_shift/su_max 0.008
_refine_ls_shift/su_mean 0.000
_refine_ls_structure_factor_coef Fsqd
_refine_ls_weighting_details 'w = 1/[\s^2^(Fo^2^)+(0.0605P)^2^+0.0967P] where P=(Fo^2^+2Fc^2^)/3'
_refine_ls_weighting_scheme calc
_refine_ls_wR_factor_ref 0.1150
_reflns_number_gt 1222
_reflns_number_total 1554
_reflns_threshold_expression 'I>2\s (I)'
_cod_data_source_file cf1261.cif
_cod_data_source_block global
_cod_depositor_comments
;
The following automatic conversions were performed:

'_chemical_melting_point' value '196-198\%C' was changed to
'470.1(10)' - it was converted from degrees Celsius(C) to Kelvins(K),
the average value was taken and precision was estimated.

Automatic conversion script
Id: cif_fix_values 1646 2011-03-28 12:23:43Z adriana 

The following automatic conversions were performed:

'_chemical_melting_point' value '196-198\%C' was changed to
'470.1(10)' - it was converted from degrees Celsius(C) to Kelvins(K),
the average value was taken and precision was estimated.

Automatic conversion script
Id: cif_fix_values 1715 2011-07-08 13:25:40Z adriana 

The following automatic conversions were performed:

'_refine_ls_weighting_scheme' value 'calc w =
1/[\s^2^(Fo^2^)+(0.0605P)^2^+0.0967P] where P=(Fo^2^+2Fc^2^)/3' was
changed to 'calc'. New tag '_refine_ls_weighting_details' was
created. The value of the new tag was set to 'w =
1/[\s^2^(Fo^2^)+(0.0605P)^2^+0.0967P] where P=(Fo^2^+2Fc^2^)/3'.

Automatic conversion script
Id: cif_fix_values 3143 2015-03-26 13:38:13Z robertas 
;
_cod_original_sg_symbol_H-M 'P 21/n'
_cod_database_code 2007904

loop_
_symmetry_equiv_pos_as_xyz
'x, y, z'
'-x+1/2, y+1/2, -z+1/2'
'-x, -y, -z'
'x-1/2, -y-1/2, z-1/2'

loop_
_atom_site_label
_atom_site_fract_x
_atom_site_fract_y
_atom_site_fract_z
_atom_site_U_iso_or_equiv
_atom_site_adp_type
_atom_site_calc_flag
_atom_site_refinement_flags
_atom_site_occupancy
_atom_site_disorder_assembly
_atom_site_disorder_group
_atom_site_type_symbol
C1 -0.1661(2) 1.0487(2) 0.37890(10) 0.0442(4) Uani d . 1 . . C
C2 -0.1613(2) 0.9171(2) 0.3826(2) 0.0548(5) Uani d . 1 . . C
C3 -0.0670(2) 0.8524(2) 0.2998(2) 0.0576(5) Uani d . 1 . . C
C4 0.0212(2) 1.0349(2) 0.2031(2) 0.0526(5) Uani d . 1 . . C
C5 -0.0716(2) 1.1039(2) 0.28350(10) 0.0499(4) Uani d . 1 . . C
C6 0.1280(3) 0.8336(2) 0.1251(2) 0.0674(6) Uani d D 1 . . C
N1 0.0254(2) 0.90910(10) 0.21150(10) 0.0497(4) Uani d . 1 . . N
N2 -0.2494(2) 1.13350(10) 0.45230(10) 0.0497(4) Uani d . 1 . . N
N3 -0.3290(2) 1.09500(10) 0.55360(10) 0.0507(4) Uani d . 1 . . N
O1 -0.3992(2) 1.17810(10) 0.61590(10) 0.0711(4) Uani d . 1 . . O
O2 -0.3335(2) 0.98420(10) 0.58820(10) 0.0691(4) Uani d . 1 . . O
O3 -0.4960(2) 0.95050(10) 0.82230(10) 0.0655(4) Uani d D 1 . . O
O4 -0.1963(2) 1.39870(10) 0.46820(10) 0.0713(5) Uani d . 1 . . O
H2 -0.220(2) 0.874(2) 0.4400(2) 0.072(5) Uiso d . 1 . . H
H3 -0.059(2) 0.767(2) 0.2992(2) 0.071(6) Uiso d . 1 . . H
H4 0.086(2) 1.0696(2) 0.1368(2) 0.058(5) Uiso d . 1 . . H
H5 -0.067(2) 1.194(2) 0.2759(15) 0.066(5) Uiso d . 1 . . H
H61 0.211(3) 0.794(3) 0.168(2) 0.1460(10) Uiso d D 1 . . H
H62 0.057(3) 0.784(3) 0.078(2) 0.1330(10) Uiso d D 1 . . H
H63 0.181(3) 0.881(3) 0.067(2) 0.1330(10) Uiso d D 1 . .. H
H31 -0.565(3) 1.004(3) 0.857(3) 0.1250(10) Uiso d D 1 . . H
H32 -0.456(3) 0.971(2) 0.7535(19) 0.094(8) Uiso d D 1 . . H
H41 -0.218(4) 1.316(3) 0.463(2) 0.1270(10) Uiso d . 1 . . H
H42 -0.137(3) 1.403(2) 0.532(2) 0.096(8) Uiso d . 1 . . H

loop_
_atom_site_aniso_label
_atom_site_aniso_U_11
_atom_site_aniso_U_22
_atom_site_aniso_U_33
_atom_site_aniso_U_12
_atom_site_aniso_U_13
_atom_site_aniso_U_23
C1 0.0476(9) 0.0417(9) 0.0432(8) -0.0025(6) -0.0053(6) 0.0015(6)
C2 0.06920(10) 0.04280(10) 0.0524(9) -0.0034(8) 0.0081(8) 0.0050(7)
C3 0.07420(10) 0.03910(10) 0.05970(10) -0.0002(8) 0.0001(8) -0.0007(7)
C4 0.05750(10) 0.04910(10) 0.0512(9) -0.0022(7) 0.0054(7) 0.0038(7)
C5 0.05740(10) 0.03890(10) 0.0533(9) 0.0001(7) 0.0046(7) 0.0040(7)
C6 0.07320(10) 0.06360(10) 0.06550(10) 0.00840(10) 0.00630(10) -0.0182(1)
N1 0.0533(8) 0.0473(9) 0.0484(7) 0.0017(6) -0.0010(6) -0.0053(5)
N2 0.0591(8) 0.0426(8) 0.0475(7) -0.0018(6) 0.0074(6) -0.0004(6)
N3 0.0569(8) 0.0509(9) 0.0443(7) -0.0036(6) 0.0015(6) -0..0002(6)
O1 0.0899(9) 0.0635(9) 0.0600(7) 0.0057(7) 0.0218(6) -0.0111(6)
O2 0.09710(10) 0.0538(8) 0.0565(7) 0.0035(7) 0.0164(6) 0.0115(6)
O3 0.08670(10) 0.0609(8) 0.0490(7) 0.0062(7) 0.0076(6) 0.0041(6)
O4 0.09090(10) 0.05960(10) 0.0635(8) -0.0187(7) -0.0053(7) 0.0031(6)

loop_
_atom_type_symbol
_atom_type_description
_atom_type_scat_dispersion_real
_atom_type_scat_dispersion_imag
_atom_type_scat_source
C C 0.0033 0.0016 'International Tables Vol C Tables 4.2.6.8 and 6.1.1.4'
H H 0.0000 0.0000 'International Tables Vol C Tables 4.2.6.8 and 6.1.1.4'
N N 0.0061 0.0033 'International Tables Vol C Tables 4.2.6.8 and 6.1.1.4'
O O 0.0106 0.0060 'International Tables Vol C Tables 4.2.6.8 and 6.1.1.4'

loop_
_geom_angle_atom_site_label_1
_geom_angle_atom_site_label_2
_geom_angle_atom_site_label_3
_geom_angle
_geom_angle_publ_flag
N2 C1 C5 113.780(10) y
N2 C1 C2 130.950(10) y
C5 C1 C2 115.270(10) y
C3 C2 C1 120.34(2) y
C3 C2 H2 118.50(10) n
C1 C2 H2 121.10(10) n
N1 C3 C2 122.57(2) y
N1 C3 H3 114.00(10) n
C2 C3 H3 123.40(10) n
N1 C4 C5 120.75(2) y
N1 C4 H4 115.20(10) n
C5 C4 H4 124.00(10) n
C4 C5 C1 122.09(2) y
C4 C5 H5 117.90(10) n
C1 C5 H5 120.00(10) n
N1 C6 H61 108(2) n
N1 C6 H62 110.6(2) n
H61 C6 H62 116(3) n
N1 C6 H63 113.1(2) n
H61 C6 H63 107(3) n
H62 C6 H63 101(2) n
C3 N1 C4 118.940(10) y
C3 N1 C6 120.07(2) y
C4 N1 C6 120.99(2) y
N3 N2 C1 120.060(10) y
O2 N3 O1 120.010(10) y
O2 N3 N2 124.000(10) y
O1 N3 N2 115.980(10) y
H31 O3 H32 116(3) n
H41 O4 H42 102(2) n

loop_
_geom_bond_atom_site_label_1
_geom_bond_atom_site_label_2
_geom_bond_site_symmetry_2
_geom_bond_distance
_geom_bond_publ_flag
C1 N2 . 1.368(2) y
C1 C5 . 1.400(2) y
C1 C2 . 1.403(2) y
C2 C3 . 1.349(2) y
C2 H2 . 0.90(2) n
C3 N1 . 1.343(2) y
C3 H3 . 0.91(2) n
C4 N1 . 1.343(2) y
C4 C5 . 1.351(2) y
C4 H4 . 0.95(2) n
C5 H5 . 0.96(2) n
C6 N1 . 1.470(2) y
C6 H61 . 0.89(2) n
C6 H62 . 0.91(2) n
C6 H63 . 0.91(2) n
N2 N3 . 1.329(2) y
N3 O2 . 1.239(2) y
N3 O1 . 1.240(2) y
O3 H31 . 0.87(2) n
O3 H32 . 0.84(2) n
O4 H41 . 0.89(4) n
O4 H42 . 0.84(3) n

loop_
_geom_hbond_atom_site_label_D
_geom_hbond_atom_site_label_H
_geom_hbond_atom_site_label_A
_geom_hbond_site_symmetry_A
_geom_hbond_distance_DH
_geom_hbond_distance_HA
_geom_hbond_distance_DA
_geom_hbond_angle_DHA
_geom_hbond_publ_flag
C2 H2 O2 . 0.90(2) 2.18(2) 2.704(2) 116(2) y
C3 H3 O3 4_675 0.91(2) 2.38(2) 3.280(2) 170(2) y
C4 H4 O4 4_685 0.95(2) 2.52(2) 3.441(2) 163(2) y
C5 H5 O1 4_685 0.96(2) 2.57(2) 3.242(2) 127(2) y
O4 H42 O3 ? 0.84(3) 2.45(3) 3.161(2) 143(2) n
O3 H31 O4 4_586 0.87(2) 1.89(2) 2.741(2) 166(3) y
O3 H32 O2 . 0.84(2) 2.04(2) 2.867(2) 168(2) y
O4 H41 N2 . 0.89(4) 1.97(4) 2.859(2) 176(3) y
O4 H42 O3 2_456 0.84(3) 1.95(3) 2.778(2) 168(2) y

loop_
_geom_torsion_atom_site_label_1
_geom_torsion_atom_site_label_2
_geom_torsion_atom_site_label_3
_geom_torsion_atom_site_label_4
_geom_torsion
_geom_torsion_publ_flag
N2 C1 C2 C3 -179.3(2) n
C5 C1 C2 C3 1.6(2) n
C1 C2 C3 N1 0.0(3) n
N1 C4 C5 C1 0.4(3) n
N2 C1 C5 C4 178.9(2) n
C2 C1 C5 C4 -1.8(2) n
C2 C3 N1 C4 -1.5(2) n
C2 C3 N1 C6 179.0(2) n
C5 C4 N1 C3 1.3(2) n
C5 C4 N1 C6 -179.2(2) n
C5 C1 N2 N3 -173.00(10) y
C2 C1 N2 N3 7.8(2) y
C1 N2 N3 O2 0.1(2) y
C1 N2 N3 O1 179.00(10) y
